data_7108471
loop_
_publ_author_name
'Luke Tuxworth'
'Lise Baiget'
'Andreas Phanopoulos'
'Owen J. Metters'
'Andrei S. Batsanov'
'Mark A. Fox'
'Judith A. K. Howard'
'Philip W. Dyer'

_publ_section_title
;
 Phosphine-alkene ligand-mediated alkyl-alkyl and alkyl-halide elimination
 processes from palladium(II)
;
_journal_name_full Chem.Commun.
_journal_page_first 10413
_journal_paper_doi 10.1039/c2cc35623f
_journal_volume 48
_journal_year 2012
_chemical_formula_moiety 'C24 H24 N P Pd'
_chemical_formula_sum 'C24 H24 N P Pd'
_chemical_formula_weight 463.81
_chemical_name_systematic
;
?
;
_space_group_crystal_system monoclinic
_space_group_IT_number 14
_space_group_name_Hall '-P 2ybc'
_space_group_name_H-M_alt 'P 1 21/c 1'
_symmetry_space_group_name_Hall '-P 2ybc'
_symmetry_space_group_name_H-M 'P 1 21/c 1'
_atom_sites_solution_hydrogens geom
_atom_sites_solution_primary direct
_atom_sites_solution_secondary difmap
_audit_creation_date 2012-06-28
_audit_creation_method
;
Olex2 1.1-beta
(compiled 2011.11.01 svn.r2039, GUI svn.r3906)
;
_cell_angle_alpha 90.00
_cell_angle_beta 104.176(14)
_cell_angle_gamma 90.00
_cell_formula_units_Z 4
_cell_length_a 10.2185(3)
_cell_length_b 10.6113(4)
_cell_length_c 19.2717(7)
_cell_measurement_reflns_used 5341
_cell_measurement_temperature 120
_cell_measurement_theta_max 29.96
_cell_measurement_theta_min 2.60
_cell_volume 2026.03(17)
_computing_cell_refinement 'SAINT version 6.02A (Bruker, 2001)'
_computing_data_collection 'SMART version 5.625 (Bruker, 2001)'
_computing_data_reduction 'SAINT v6.02A (Bruker, 2001)'
_computing_molecular_graphics
;
O. V. Dolomanov, L. J. Bourhis, R. J. Gildea, J. A. K. Howard and H.
Puschmann,
OLEX2: a complete structure solution, refinement and analysis program.
J. Appl. Cryst. (2009). 42, 339-341.
;
_computing_publication_material
;
O. V. Dolomanov, L. J. Bourhis, R. J. Gildea, J. A. K. Howard and H.
Puschmann,
OLEX2: a complete structure solution, refinement and analysis program.
J. Appl. Cryst. (2009). 42, 339-341.
;
_computing_structure_refinement
;
XL, G.M. Sheldrick, Acta Cryst. (2008). A64, 112-122
;
_computing_structure_solution
;
XS, G.M. Sheldrick, Acta Cryst. (2008). A64, 112-122'
;
_diffrn_ambient_temperature 120
_diffrn_detector 'CCD area detector'
_diffrn_detector_area_resol_mean 5.6
_diffrn_detector_type 'Bruker SMART CCD 6000 area detector'
_diffrn_measured_fraction_theta_full 1.000
_diffrn_measured_fraction_theta_max 1.000
_diffrn_measurement_device 'three-circle diffractometer'
_diffrn_measurement_device_type 'Bruker SMART CCD 6000 area detector'
_diffrn_measurement_method '\w scans'
_diffrn_radiation_monochromator graphite
_diffrn_radiation_probe x-ray
_diffrn_radiation_type MoK\a
_diffrn_radiation_wavelength 0.71073
_diffrn_radiation_xray_symbol K-L~3~
_diffrn_reflns_av_R_equivalents 0.0606
_diffrn_reflns_av_unetI/netI 0.0607
_diffrn_reflns_limit_h_max 14
_diffrn_reflns_limit_h_min -14
_diffrn_reflns_limit_k_max 14
_diffrn_reflns_limit_k_min -14
_diffrn_reflns_limit_l_max 27
_diffrn_reflns_limit_l_min -27
_diffrn_reflns_number 26057
_diffrn_reflns_theta_full 30.00
_diffrn_reflns_theta_max 30.00
_diffrn_reflns_theta_min 2.06
_diffrn_source 'sealed X-ray tube'
_diffrn_source_current 35.0
_diffrn_source_power 1.75
_diffrn_source_target Mo
_diffrn_source_voltage 50.0
_diffrn_standards_number 0
_exptl_absorpt_coefficient_mu 1.003
_exptl_absorpt_correction_type none
_exptl_crystal_colour colourless
_exptl_crystal_density_diffrn 1.521
_exptl_crystal_density_method 'not measured'
_exptl_crystal_F_000 944
_exptl_crystal_size_max 0.13
_exptl_crystal_size_mid 0.05
_exptl_crystal_size_min 0.02
_refine_diff_density_max 0.706
_refine_diff_density_min -0.537
_refine_diff_density_rms 0.094
_refine_ls_extinction_method none
_refine_ls_goodness_of_fit_ref 0.888
_refine_ls_hydrogen_treatment mixed
_refine_ls_matrix_type full
_refine_ls_number_parameters 260
_refine_ls_number_reflns 5912
_refine_ls_number_restraints 0
_refine_ls_restrained_S_all 0.888
_refine_ls_R_factor_all 0.0546
_refine_ls_R_factor_gt 0.0313
_refine_ls_shift/su_max 0.001
_refine_ls_shift/su_mean 0.000
_refine_ls_structure_factor_coef Fsqd
_refine_ls_weighting_details 'calc w=1/[\s^2^(Fo^2^)+(0.0251P)^2^] where P=(Fo^2^+2Fc^2^)/3'
_refine_ls_weighting_scheme calc
_refine_ls_wR_factor_gt 0.0578
_refine_ls_wR_factor_ref 0.0628
_reflns_number_gt 4196
_reflns_number_total 5912
_reflns_threshold_expression I>2\s(I)
_cod_data_source_file c2cc35623f.txt
_cod_data_source_block 3
_cod_database_code 7108471

loop_
_space_group_symop_id
_space_group_symop_operation_xyz
1 'x, y, z'
2 '-x, y+1/2, -z+1/2'
3 '-x, -y, -z'
4 'x, -y-1/2, z-1/2'

loop_
_atom_site_label
_atom_site_type_symbol
_atom_site_fract_x
_atom_site_fract_y
_atom_site_fract_z
_atom_site_U_iso_or_equiv
_atom_site_adp_type
_atom_site_occupancy
_atom_site_symmetry_multiplicity
_atom_site_calc_flag
_atom_site_refinement_flags
Pd Pd 0.611225(17) 0.278655(17) 0.544343(9) 0.01763(5) Uani 1 1 d .
P P 0.62949(6) 0.24102(5) 0.43020(3) 0.01594(12) Uani 1 1 d .
N N 0.46052(17) 0.22900(18) 0.38602(9) 0.0155(4) Uani 1 1 d .
C01 C 0.5695(3) 0.3107(2) 0.64296(13) 0.0289(6) Uani 1 1 d .
H01A H 0.4853 0.3586 0.6362 0.039(5) Uiso 1 1 d R
H01B H 0.6436 0.3588 0.6734 0.039(5) Uiso 1 1 d R
H01C H 0.5601 0.2299 0.6658 0.039(5) Uiso 1 1 d R
C02 C 0.8123(2) 0.2879(3) 0.59896(13) 0.0286(6) Uani 1 1 d .
H02A H 0.8686 0.2524 0.5692 0.054(5) Uiso 1 1 d R
H02B H 0.8264 0.2396 0.6436 0.054(5) Uiso 1 1 d R
H02C H 0.8379 0.3762 0.6101 0.054(5) Uiso 1 1 d R
C1 C 0.3892(2) 0.1387(2) 0.42506(12) 0.0176(5) Uani 1 1 d .
H1 H 0.425(2) 0.056(2) 0.4269(13) 0.021 Uiso 1 1 d .
C2 C 0.4027(2) 0.2055(2) 0.49773(12) 0.0199(5) Uani 1 1 d .
H2 H 0.380(2) 0.167(2) 0.5364(13) 0.024 Uiso 1 1 d .
C3 C 0.3991(2) 0.3312(3) 0.48355(13) 0.0209(5) Uani 1 1 d .
H3 H 0.373(2) 0.397(2) 0.5089(13) 0.025 Uiso 1 1 d .
C4 C 0.3834(2) 0.3429(2) 0.40175(12) 0.0185(5) Uani 1 1 d .
H4 H 0.412(2) 0.420(2) 0.3856(13) 0.022 Uiso 1 1 d .
C5 C 0.2408(2) 0.2939(2) 0.36819(12) 0.0197(5) Uani 1 1 d .
C6 C 0.1238(2) 0.3515(2) 0.33152(13) 0.0244(5) Uani 1 1 d .
H6 H 0.1214 0.4392 0.3214 0.029 Uiso 1 1 calc R
C7 C 0.0080(2) 0.2763(3) 0.30947(13) 0.0280(5) Uani 1 1 d .
H7 H -0.0742 0.3135 0.2839 0.034 Uiso 1 1 calc R
C8 C 0.0123(2) 0.1493(3) 0.32448(13) 0.0270(6) Uani 1 1 d .
H8 H -0.0672 0.1002 0.3092 0.032 Uiso 1 1 calc R
C9 C 0.1319(2) 0.0913(2) 0.36185(12) 0.0232(5) Uani 1 1 d .
H9 H 0.1348 0.0035 0.3719 0.028 Uiso 1 1 calc R
C10 C 0.2447(2) 0.1650(2) 0.38354(12) 0.0194(5) Uani 1 1 d .
C11 C 0.6972(2) 0.0965(2) 0.40259(12) 0.0171(5) Uani 1 1 d .
C12 C 0.6536(2) 0.0478(2) 0.33341(13) 0.0212(5) Uani 1 1 d .
H12 H 0.5836 0.0888 0.2993 0.025 Uiso 1 1 calc R
C13 C 0.7124(2) -0.0604(2) 0.31450(14) 0.0263(6) Uani 1 1 d .
H13 H 0.6819 -0.0940 0.2676 0.032 Uiso 1 1 calc R
C14 C 0.8154(2) -0.1197(2) 0.36379(14) 0.0265(6) Uani 1 1 d .
H14 H 0.8571 -0.1926 0.3503 0.032 Uiso 1 1 calc R
C15 C 0.8576(2) -0.0729(2) 0.43266(14) 0.0244(5) Uani 1 1 d .
H15 H 0.9275 -0.1143 0.4666 0.029 Uiso 1 1 calc R
C16 C 0.7982(2) 0.0339(2) 0.45201(13) 0.0201(5) Uani 1 1 d .
H16 H 0.8265 0.0650 0.4996 0.024 Uiso 1 1 calc R
C21 C 0.6890(2) 0.3640(2) 0.38068(12) 0.0162(5) Uani 1 1 d .
C22 C 0.6379(2) 0.3812(2) 0.30688(13) 0.0222(5) Uani 1 1 d .
H22 H 0.5676 0.3285 0.2811 0.027 Uiso 1 1 calc R
C23 C 0.6900(2) 0.4752(2) 0.27173(13) 0.0250(5) Uani 1 1 d .
H23 H 0.6550 0.4865 0.2217 0.030 Uiso 1 1 calc R
C24 C 0.7920(3) 0.5526(2) 0.30831(14) 0.0271(6) Uani 1 1 d .
H24 H 0.8270 0.6169 0.2837 0.032 Uiso 1 1 calc R
C25 C 0.8435(3) 0.5361(2) 0.38148(14) 0.0269(6) Uani 1 1 d .
H25 H 0.9146 0.5886 0.4068 0.032 Uiso 1 1 calc R
C26 C 0.7914(2) 0.4433(2) 0.41763(13) 0.0224(5) Uani 1 1 d .
H26 H 0.8256 0.4337 0.4678 0.027 Uiso 1 1 calc R

loop_
_atom_site_aniso_label
_atom_site_aniso_U_11
_atom_site_aniso_U_22
_atom_site_aniso_U_33
_atom_site_aniso_U_23
_atom_site_aniso_U_13
_atom_site_aniso_U_12
Pd 0.02036(9) 0.01921(9) 0.01370(8) -0.00121(8) 0.00492(6) -0.00195(8)
P 0.0145(3) 0.0195(3) 0.0145(3) -0.0011(2) 0.0046(2) -0.0011(2)
N 0.0149(8) 0.0168(9) 0.0155(9) 0.0006(8) 0.0053(7) -0.0012(7)
C01 0.0417(15) 0.0291(15) 0.0188(12) -0.0007(10) 0.0129(11) -0.0013(11)
C02 0.0270(13) 0.0310(15) 0.0246(13) -0.0042(12) -0.0001(10) -0.0023(11)
C1 0.0178(11) 0.0188(12) 0.0172(11) 0.0020(9) 0.0063(9) -0.0019(9)
C2 0.0170(11) 0.0267(14) 0.0173(11) -0.0001(10) 0.0068(9) -0.0028(9)
C3 0.0159(11) 0.0268(13) 0.0211(12) -0.0073(11) 0.0063(9) -0.0010(9)
C4 0.0179(11) 0.0156(12) 0.0228(12) -0.0007(10) 0.0064(9) 0.0007(9)
C5 0.0177(11) 0.0243(13) 0.0185(11) -0.0037(10) 0.0071(9) -0.0006(9)
C6 0.0223(12) 0.0246(14) 0.0270(13) -0.0023(11) 0.0071(10) 0.0046(10)
C7 0.0149(11) 0.0423(15) 0.0260(13) -0.0064(13) 0.0033(9) 0.0039(11)
C8 0.0177(12) 0.0406(17) 0.0241(13) -0.0056(12) 0.0077(10) -0.0085(11)
C9 0.0235(12) 0.0287(14) 0.0197(12) -0.0012(10) 0.0097(10) -0.0053(10)
C10 0.0181(11) 0.0260(13) 0.0155(11) -0.0003(10) 0.0069(9) -0.0008(9)
C11 0.0154(11) 0.0186(12) 0.0185(12) 0.0001(9) 0.0062(9) -0.0035(8)
C12 0.0187(12) 0.0236(13) 0.0222(13) -0.0011(10) 0.0066(10) 0.0001(9)
C13 0.0290(14) 0.0254(14) 0.0267(14) -0.0083(11) 0.0110(11) -0.0056(10)
C14 0.0247(13) 0.0158(12) 0.0423(16) -0.0064(11) 0.0143(12) -0.0008(10)
C15 0.0208(12) 0.0191(12) 0.0332(15) 0.0042(10) 0.0062(10) 0.0026(9)
C16 0.0185(11) 0.0218(12) 0.0207(12) 0.0013(10) 0.0060(9) -0.0030(9)
C21 0.0147(11) 0.0178(12) 0.0176(11) -0.0007(9) 0.0070(9) 0.0007(8)
C22 0.0204(12) 0.0240(13) 0.0236(13) -0.0009(10) 0.0080(10) -0.0030(10)
C23 0.0306(14) 0.0256(14) 0.0206(13) 0.0024(10) 0.0102(11) 0.0008(10)
C24 0.0356(15) 0.0193(13) 0.0320(15) 0.0002(11) 0.0193(12) -0.0037(10)
C25 0.0283(14) 0.0217(13) 0.0314(15) -0.0068(11) 0.0088(11) -0.0092(10)
C26 0.0223(12) 0.0227(13) 0.0217(13) -0.0012(10) 0.0044(10) -0.0015(9)

loop_
_atom_type_symbol
_atom_type_description
_atom_type_scat_dispersion_real
_atom_type_scat_dispersion_imag
_atom_type_scat_source
C C 0.0033 0.0016 'International Tables Vol C Tables 4.2.6.8 and 6.1.1.4'
H H 0.0000 0.0000 'International Tables Vol C Tables 4.2.6.8 and 6.1.1.4'
N N 0.0061 0.0033 'International Tables Vol C Tables 4.2.6.8 and 6.1.1.4'
P P 0.1023 0.0942 'International Tables Vol C Tables 4.2.6.8 and 6.1.1.4'
Pd Pd -0.9988 1.0072 'International Tables Vol C Tables 4.2.6.8 and 6.1.1.4'

loop_
_geom_angle_atom_site_label_1
_geom_angle_atom_site_label_2
_geom_angle_atom_site_label_3
_geom_angle
C01 Pd P 173.04(8)
C01 Pd C2 92.04(10)
C01 Pd C3 92.77(10)
C02 Pd P 101.12(7)
C02 Pd C01 85.83(10)
C02 Pd C2 161.76(10)
C02 Pd C3 162.96(10)
C2 Pd P 81.22(6)
C2 Pd C3 35.13(9)
C3 Pd P 80.73(6)
N P Pd 100.32(6)
N P C11 101.49(10)
N P C21 102.56(9)
C11 P Pd 123.78(8)
C21 P Pd 119.92(8)
C21 P C11 104.68(10)
C1 N P 110.25(13)
C1 N C4 93.91(16)
C4 N P 110.38(14)
Pd C01 H01A 109.5
Pd C01 H01B 109.5
Pd C01 H01C 109.5
H01A C01 H01B 109.5
H01A C01 H01C 109.5
H01B C01 H01C 109.5
Pd C02 H02A 109.6
Pd C02 H02B 109.6
Pd C02 H02C 109.6
H02A C02 H02B 109.3
H02A C02 H02C 109.3
H02B C02 H02C 109.4
N C1 H1 112.3(15)
N C1 C2 102.30(18)
N C1 C10 98.36(17)
C2 C1 H1 116.2(15)
C10 C1 H1 120.3(14)
C10 C1 C2 104.58(18)
Pd C2 H2 103.4(15)
C1 C2 Pd 112.81(14)
C1 C2 H2 122.6(15)
C3 C2 Pd 73.55(14)
C3 C2 C1 106.02(19)
C3 C2 H2 126.6(16)
Pd C3 H3 106.1(15)
C2 C3 Pd 71.31(14)
C2 C3 H3 129.0(16)
C2 C3 C4 105.9(2)
C4 C3 Pd 113.15(14)
C4 C3 H3 120.1(15)
N C4 C3 102.16(18)
N C4 H4 113.9(15)
N C4 C5 97.66(17)
C3 C4 H4 116.1(15)
C5 C4 C3 104.66(18)
C5 C4 H4 119.5(14)
C6 C5 C4 133.2(2)
C6 C5 C10 121.4(2)
C10 C5 C4 105.47(19)
C5 C6 H6 121.1
C5 C6 C7 117.8(2)
C7 C6 H6 121.1
C6 C7 H7 119.6
C8 C7 C6 120.7(2)
C8 C7 H7 119.6
C7 C8 H8 119.4
C7 C8 C9 121.2(2)
C9 C8 H8 119.4
C8 C9 H9 121.0
C10 C9 C8 117.9(2)
C10 C9 H9 121.0
C5 C10 C1 105.38(19)
C9 C10 C1 133.6(2)
C9 C10 C5 121.0(2)
C12 C11 P 122.48(17)
C16 C11 P 118.35(17)
C16 C11 C12 119.2(2)
C11 C12 H12 120.0
C13 C12 C11 120.0(2)
C13 C12 H12 120.0
C12 C13 H13 119.9
C14 C13 C12 120.1(2)
C14 C13 H13 119.9
C13 C14 H14 119.9
C15 C14 C13 120.1(2)
C15 C14 H14 119.9
C14 C15 H15 120.0
C16 C15 C14 120.0(2)
C16 C15 H15 120.0
C11 C16 H16 119.7
C15 C16 C11 120.6(2)
C15 C16 H16 119.7
C22 C21 P 122.67(17)
C26 C21 P 118.26(17)
C26 C21 C22 119.1(2)
C21 C22 H22 120.1
C23 C22 C21 119.9(2)
C23 C22 H22 120.1
C22 C23 H23 119.6
C24 C23 C22 120.9(2)
C24 C23 H23 119.6
C23 C24 H24 120.2
C23 C24 C25 119.6(2)
C25 C24 H24 120.2
C24 C25 H25 119.9
C26 C25 C24 120.2(2)
C26 C25 H25 119.9
C21 C26 H26 119.9
C25 C26 C21 120.3(2)
C25 C26 H26 119.9

loop_
_geom_bond_atom_site_label_1
_geom_bond_atom_site_label_2
_geom_bond_distance
Pd P 2.2879(6)
Pd C01 2.075(2)
Pd C02 2.069(2)
Pd C2 2.239(2)
Pd C3 2.267(2)
P N 1.7327(18)
P C11 1.815(2)
P C21 1.808(2)
N C1 1.512(3)
N C4 1.513(3)
C01 H01A 0.9800
C01 H01B 0.9799
C01 H01C 0.9801
C02 H02A 0.9820
C02 H02B 0.9819
C02 H02C 0.9819
C1 H1 0.95(2)
C1 C2 1.545(3)
C1 C10 1.523(3)
C2 H2 0.93(2)
C2 C3 1.360(3)
C3 H3 0.93(2)
C3 C4 1.550(3)
C4 H4 0.95(2)
C4 C5 1.533(3)
C5 C6 1.373(3)
C5 C10 1.398(3)
C6 H6 0.9500
C6 C7 1.403(3)
C7 H7 0.9500
C7 C8 1.377(4)
C8 H8 0.9500
C8 C9 1.400(3)
C9 H9 0.9500
C9 C10 1.371(3)
C11 C12 1.397(3)
C11 C16 1.389(3)
C12 H12 0.9500
C12 C13 1.385(3)
C13 H13 0.9500
C13 C14 1.384(4)
C14 H14 0.9500
C14 C15 1.383(3)
C15 H15 0.9500
C15 C16 1.380(3)
C16 H16 0.9500
C21 C22 1.402(3)
C21 C26 1.395(3)
C22 H22 0.9500
C22 C23 1.383(3)
C23 H23 0.9500
C23 C24 1.378(3)
C24 H24 0.9500
C24 C25 1.390(4)
C25 H25 0.9500
C25 C26 1.385(3)
C26 H26 0.9500
